data_2241719
loop_
_publ_author_name
'Zingales, Sarah K.'
'Moore, Morgan E.'
'Goetz, Andrew D.'
'Padgett, Clifford W.'

_publ_section_title
;
 Crystal structure of
 (<i>E</i>)-2-[(2-bromopyridin-3-yl)methylidene]-6-methoxy-3,4-dihydronaphthalen-1(2<i>H</i>)-one
 and
 3-[(<i>E</i>)-(6-methoxy-1-oxo-1,2,3,4-tetrahydronaphthalen-2-ylidene)methyl]pyridin-2(1<i>H</i>)-one
;
_journal_issue 7
_journal_name_full 'Acta Crystallographica Section E'
_journal_page_first 955
_journal_page_last 958
_journal_paper_doi 10.1107/S2056989016009300
_journal_volume 72
_journal_year 2016
_chemical_formula_iupac 'C17 H15 N O3'
_chemical_formula_moiety 'C17 H15 N O3'
_chemical_formula_sum 'C17 H15 N O3'
_chemical_formula_weight 281.31
_chemical_name_systematic
3-[(<i>E</i>)-(6-Methoxy-1-oxo-1,2,3,4-tetrahydronaphthalen-2-ylidene)methyl]pyridin-2(1<i>H</i>)-one
_space_group_IT_number 2
_symmetry_cell_setting triclinic
_symmetry_space_group_name_Hall '-P 1'
_symmetry_space_group_name_H-M 'P -1'
_atom_sites_solution_hydrogens geom
_atom_sites_solution_primary direct
_atom_sites_solution_secondary difmap
_cell_angle_alpha 88.85(3)
_cell_angle_beta 76.969(16)
_cell_angle_gamma 89.43(3)
_cell_formula_units_Z 4
_cell_length_a 8.079(8)
_cell_length_b 12.296(12)
_cell_length_c 14.009(13)
_cell_measurement_reflns_used 3099
_cell_measurement_temperature 173
_cell_measurement_theta_max 27.50
_cell_measurement_theta_min 1.70
_cell_volume 1356(2)
_computing_cell_refinement
;
<i>CrystalClear-SM Expert</i> (Rigaku, 2011)
;
_computing_data_collection
;
<i>CrystalClear-SM Expert</i> (Rigaku, 2011)
;
_computing_data_reduction
;
<i>CrystalClear-SM Expert</i> (Rigaku, 2011)
;
_computing_molecular_graphics
;
CrystalStructure (Rigaku, 2011)
;
_computing_publication_material
;
CrystalStructure (Rigaku, 2011)
;
_computing_structure_refinement
;
SHELXL97 (Sheldrick, 2008)
;
_computing_structure_solution
;
SHELXS86 (Sheldrick, 2008)
;
_diffrn_ambient_temperature 173
_diffrn_detector_area_resol_mean 6.827
_diffrn_measured_fraction_theta_full 0.998
_diffrn_measured_fraction_theta_max 0.998
_diffrn_measurement_device_type 'Rigaku XtaLAB mini'
_diffrn_measurement_method \w
_diffrn_radiation_type 'Mo K\a'
_diffrn_radiation_wavelength 0.71075
_diffrn_reflns_av_R_equivalents 0.0490
_diffrn_reflns_limit_h_max 10
_diffrn_reflns_limit_h_min -10
_diffrn_reflns_limit_k_max 15
_diffrn_reflns_limit_k_min -15
_diffrn_reflns_limit_l_max 18
_diffrn_reflns_limit_l_min -18
_diffrn_reflns_number 14459
_diffrn_reflns_theta_full 27.48
_diffrn_reflns_theta_max 27.48
_diffrn_standards_number 0
_exptl_absorpt_coefficient_mu 0.095
_exptl_absorpt_correction_T_max 0.981
_exptl_absorpt_correction_T_min 0.808
_exptl_absorpt_correction_type multi-scan
_exptl_absorpt_process_details
;
(<i>REQAB</i>; Rigaku, 1998)
;
_exptl_crystal_colour purple
_exptl_crystal_density_diffrn 1.378
_exptl_crystal_density_method 'not measured'
_exptl_crystal_description prism
_exptl_crystal_F_000 592.00
_exptl_crystal_size_max 0.500
_exptl_crystal_size_mid 0.200
_exptl_crystal_size_min 0.200
_refine_diff_density_max 0.210
_refine_diff_density_min -0.230
_refine_ls_extinction_method none
_refine_ls_goodness_of_fit_ref 1.033
_refine_ls_hydrogen_treatment mixed
_refine_ls_number_parameters 387
_refine_ls_number_reflns 6203
_refine_ls_number_restraints 0
_refine_ls_R_factor_gt 0.0581
_refine_ls_shift/su_max 0.000
_refine_ls_structure_factor_coef Fsqd
_refine_ls_weighting_details 'w = 1/[\s^2^(Fo^2^)+(0.0585P)^2^+0.2529P] where P=(Fo^2^+2Fc^2^)/3'
_refine_ls_weighting_scheme calc
_refine_ls_wR_factor_ref 0.1568
_reflns_number_gt 3987
_reflns_number_total 6203
_reflns_threshold_expression F^2^>2.0\s(F^2^)
_cod_data_source_file bg2587sup1.cif
_cod_data_source_block II
_cod_original_cell_volume 1356(3)
_cod_database_code 2241719

loop_
_symmetry_equiv_pos_site_id
_symmetry_equiv_pos_as_xyz
1 +X,+Y,+Z
2 -X,-Y,-Z

loop_
_atom_site_type_symbol
_atom_site_label
_atom_site_fract_x
_atom_site_fract_y
_atom_site_fract_z
_atom_site_U_iso_or_equiv
_atom_site_adp_type
_atom_site_calc_flag
_atom_site_refinement_flags
_atom_site_occupancy
_atom_site_symmetry_multiplicity
O O1A 1.35958(19) 0.48754(12) 0.11653(11) 0.0326(4) Uani d . 1.0 2
O O1B 0.63793(19) 0.98881(12) 0.38219(11) 0.0332(4) Uani d . 1.0 2
O O2A 0.9197(3) 0.46536(12) 0.39203(12) 0.0402(4) Uani d . 1.0 2
O O2B 1.0769(2) 0.96666(12) 0.10487(11) 0.0387(4) Uani d . 1.0 2
O O3A 0.6064(3) 0.15815(13) 0.75027(11) 0.0442(5) Uani d . 1.0 2
O O3B 1.3821(2) 0.65941(13) -0.24660(11) 0.0412(5) Uani d . 1.0 2
N N1A 1.4242(3) 0.36168(15) -0.00284(13) 0.0298(4) Uani d . 1.0 2
N N1B 0.5793(3) 0.86238(15) 0.50526(13) 0.0316(5) Uani d . 1.0 2
C C1A 1.3324(3) 0.39499(17) 0.08683(15) 0.0280(5) Uani d . 1.0 2
C C1B 0.6684(3) 0.89632(17) 0.41435(15) 0.0278(5) Uani d . 1.0 2
C C2A 1.4049(3) 0.26451(18) -0.04361(17) 0.0354(6) Uani d . 1.0 2
C C2B 0.6040(3) 0.76448(18) 0.54789(16) 0.0350(6) Uani d . 1.0 2
C C3A 1.2856(3) 0.19377(18) 0.00387(16) 0.0347(6) Uani d . 1.0 2
C C3B 0.7238(3) 0.69400(18) 0.50207(16) 0.0342(6) Uani d . 1.0 2
C C4A 1.1847(3) 0.22236(17) 0.09530(16) 0.0307(5) Uani d . 1.0 2
C C4B 0.8213(3) 0.72330(18) 0.40892(16) 0.0321(5) Uani d . 1.0 2
C C5A 1.2066(3) 0.31888(17) 0.13941(15) 0.0272(5) Uani d . 1.0 2
C C5B 0.7950(3) 0.81991(17) 0.36243(15) 0.0280(5) Uani d . 1.0 2
C C6A 1.1081(3) 0.35595(17) 0.23403(15) 0.0274(5) Uani d . 1.0 2
C C6B 0.8909(3) 0.85753(17) 0.26640(15) 0.0270(5) Uani d . 1.0 2
C C7A 1.0120(3) 0.29973(17) 0.30996(15) 0.0277(5) Uani d . 1.0 2
C C7B 0.9845(3) 0.80123(17) 0.19149(15) 0.0266(5) Uani d . 1.0 2
C C8A 0.9851(3) 0.17786(17) 0.31644(15) 0.0326(5) Uani d . 1.0 2
C C8B 1.0132(3) 0.67944(17) 0.18803(16) 0.0333(5) Uani d . 1.0 2
C C9A 0.9762(3) 0.13030(17) 0.41899(15) 0.0287(5) Uani d . 1.0 2
C C9B 1.0185(3) 0.63272(17) 0.08736(15) 0.0283(5) Uani d . 1.0 2
C C10A 0.8586(3) 0.19351(17) 0.49738(15) 0.0261(5) Uani d . 1.0 2
C C10B 1.1337(3) 0.69533(16) 0.00597(15) 0.0252(5) Uani d . 1.0 2
C C11A 0.8353(3) 0.30523(17) 0.48528(15) 0.0288(5) Uani d . 1.0 2
C C11B 1.1553(3) 0.80721(17) 0.01437(15) 0.0280(5) Uani d . 1.0 2
C C12A 0.9227(3) 0.36508(17) 0.39546(15) 0.0281(5) Uani d . 1.0 2
C C12B 1.0721(3) 0.86650(17) 0.10352(15) 0.0279(5) Uani d . 1.0 2
C C13A 0.7811(3) 0.14120(17) 0.58544(15) 0.0285(5) Uani d . 1.0 2
C C13B 1.2104(3) 0.64271(17) -0.08067(15) 0.0278(5) Uani d . 1.0 2
C C14A 0.6831(3) 0.20038(18) 0.66097(16) 0.0334(5) Uani d . 1.0 2
C C14B 1.3057(3) 0.70229(18) -0.15880(16) 0.0316(5) Uani d . 1.0 2
C C15A 0.6584(4) 0.3122(2) 0.64862(18) 0.0454(7) Uani d . 1.0 2
C C15B 1.3265(4) 0.8140(2) -0.15060(17) 0.0421(7) Uani d . 1.0 2
C C16A 0.7334(4) 0.36361(19) 0.56189(17) 0.0417(6) Uani d . 1.0 2
C C16B 1.2532(3) 0.86551(19) -0.06559(16) 0.0374(6) Uani d . 1.0 2
C C17A 0.6263(4) 0.04374(19) 0.76739(17) 0.0396(6) Uani d . 1.0 2
C C17B 1.3661(4) 0.54477(19) -0.25898(17) 0.0399(6) Uani d . 1.0 2
H H1A 1.501(4) 0.414(3) -0.041(2) 0.054(8) Uiso d . 1.0 2
H H1B 0.499(4) 0.914(3) 0.543(2) 0.058(9) Uiso d . 1.0 2
H H2A 1.4750 0.2463 -0.1053 0.0424 Uiso calc R 1.0 2
H H2B 0.5360 0.7457 0.6106 0.0419 Uiso calc R 1.0 2
H H3A 1.2704 0.1259 -0.0242 0.0417 Uiso calc R 1.0 2
H H3B 0.7417 0.6263 0.5321 0.0410 Uiso calc R 1.0 2
H H4A 1.0986 0.1738 0.1278 0.0368 Uiso calc R 1.0 2
H H4B 0.9080 0.6752 0.3770 0.0385 Uiso calc R 1.0 2
H H6A 1.1124 0.4321 0.2436 0.0329 Uiso calc R 1.0 2
H H6B 0.8865 0.9338 0.2550 0.0324 Uiso calc R 1.0 2
H H8A1 1.0793 0.1423 0.2697 0.0391 Uiso calc R 1.0 2
H H8A2 0.8781 0.1612 0.2966 0.0391 Uiso calc R 1.0 2
H H8B1 0.9209 0.6437 0.2368 0.0400 Uiso calc R 1.0 2
H H8B2 1.1217 0.6624 0.2068 0.0400 Uiso calc R 1.0 2
H H9A1 0.9368 0.0541 0.4216 0.0344 Uiso calc R 1.0 2
H H9A2 1.0915 0.1297 0.4322 0.0344 Uiso calc R 1.0 2
H H9B1 1.0579 0.5562 0.0866 0.0340 Uiso calc R 1.0 2
H H9B2 0.9022 0.6332 0.0756 0.0340 Uiso calc R 1.0 2
H H13A 0.7958 0.0651 0.5935 0.0341 Uiso calc R 1.0 2
H H13B 1.1973 0.5665 -0.0860 0.0333 Uiso calc R 1.0 2
H H15A 0.5898 0.3524 0.7002 0.0545 Uiso calc R 1.0 2
H H15B 1.3918 0.8545 -0.2042 0.0505 Uiso calc R 1.0 2
H H16A 0.7160 0.4394 0.5538 0.0501 Uiso calc R 1.0 2
H H16B 1.2687 0.9415 -0.0606 0.0449 Uiso calc R 1.0 2
H H17A 0.7475 0.0252 0.7539 0.0475 Uiso calc R 1.0 2
H H17B 0.5710 0.0026 0.7242 0.0475 Uiso calc R 1.0 2
H H17C 0.5738 0.0254 0.8359 0.0475 Uiso calc R 1.0 2
H H17D 1.2455 0.5259 -0.2472 0.0479 Uiso calc R 1.0 2
H H17E 1.4186 0.5047 -0.2122 0.0479 Uiso calc R 1.0 2
H H17F 1.4230 0.5254 -0.3259 0.0479 Uiso calc R 1.0 2

loop_
_atom_site_aniso_label
_atom_site_aniso_U_11
_atom_site_aniso_U_22
_atom_site_aniso_U_33
_atom_site_aniso_U_12
_atom_site_aniso_U_13
_atom_site_aniso_U_23
O1A 0.0333(9) 0.0271(8) 0.0320(8) -0.0061(7) 0.0041(7) -0.0016(7)
O1B 0.0326(9) 0.0290(9) 0.0324(9) 0.0070(7) 0.0039(7) 0.0002(7)
O2A 0.0543(11) 0.0227(8) 0.0368(9) 0.0025(7) 0.0041(8) 0.0012(7)
O2B 0.0513(11) 0.0219(8) 0.0369(9) -0.0033(7) 0.0032(8) -0.0018(7)
O3A 0.0536(11) 0.0373(10) 0.0307(9) 0.0040(8) 0.0132(8) 0.0055(8)
O3B 0.0462(11) 0.0365(10) 0.0317(9) -0.0032(8) 0.0113(8) -0.0075(7)
N1A 0.0258(10) 0.0283(10) 0.0302(10) -0.0019(8) 0.0045(8) -0.0008(8)
N1B 0.0299(11) 0.0310(10) 0.0289(10) 0.0008(8) 0.0041(8) -0.0011(8)
C1A 0.0240(11) 0.0277(11) 0.0298(11) 0.0010(9) -0.0006(9) 0.0012(9)
C1B 0.0265(11) 0.0276(11) 0.0268(11) -0.0036(9) -0.0009(9) 0.0001(9)
C2A 0.0347(13) 0.0337(13) 0.0334(12) 0.0006(10) 0.0018(10) -0.0062(10)
C2B 0.0348(13) 0.0345(13) 0.0300(12) -0.0063(10) 0.0042(10) 0.0039(10)
C3A 0.0417(14) 0.0251(12) 0.0331(12) -0.0036(10) 0.0007(10) -0.0022(10)
C3B 0.0383(13) 0.0278(12) 0.0328(12) 0.0007(10) -0.0004(10) 0.0027(10)
C4A 0.0304(12) 0.0276(12) 0.0314(12) -0.0044(9) -0.0015(9) 0.0035(9)
C4B 0.0321(12) 0.0276(12) 0.0334(12) 0.0009(9) -0.0001(10) -0.0067(10)
C5A 0.0263(11) 0.0263(11) 0.0267(11) -0.0002(9) -0.0014(9) 0.0031(9)
C5B 0.0261(11) 0.0270(11) 0.0283(11) -0.0001(9) -0.0005(9) -0.0047(9)
C6A 0.0295(12) 0.0222(11) 0.0285(11) -0.0012(9) -0.0027(9) 0.0006(9)
C6B 0.0277(11) 0.0224(10) 0.0283(11) 0.0004(8) -0.0008(9) -0.0002(9)
C7A 0.0261(11) 0.0255(11) 0.0286(11) 0.0026(9) -0.0003(9) 0.0003(9)
C7B 0.0260(11) 0.0243(11) 0.0272(11) -0.0015(8) -0.0009(9) -0.0006(9)
C8A 0.0371(13) 0.0258(12) 0.0283(12) 0.0003(9) 0.0067(10) -0.0010(9)
C8B 0.0406(13) 0.0247(11) 0.0289(12) -0.0018(10) 0.0044(10) -0.0016(9)
C9A 0.0301(12) 0.0221(11) 0.0300(11) 0.0006(9) 0.0015(9) 0.0003(9)
C9B 0.0304(12) 0.0218(11) 0.0300(11) -0.0024(9) -0.0010(9) -0.0005(9)
C10A 0.0235(11) 0.0248(11) 0.0276(11) 0.0009(8) -0.0006(9) -0.0010(9)
C10B 0.0214(10) 0.0242(11) 0.0274(11) -0.0009(8) -0.0004(9) 0.0001(9)
C11A 0.0311(12) 0.0233(11) 0.0285(11) 0.0039(9) 0.0000(9) 0.0009(9)
C11B 0.0287(12) 0.0230(11) 0.0292(11) -0.0044(9) 0.0002(9) -0.0028(9)
C12A 0.0279(11) 0.0244(11) 0.0293(11) 0.0023(9) -0.0010(9) 0.0017(9)
C12B 0.0281(11) 0.0236(11) 0.0300(11) -0.0019(9) -0.0022(9) -0.0024(9)
C13A 0.0283(11) 0.0224(11) 0.0316(11) 0.0012(9) -0.0004(9) 0.0008(9)
C13B 0.0274(11) 0.0245(11) 0.0290(11) -0.0022(9) -0.0010(9) -0.0027(9)
C14A 0.0365(13) 0.0299(12) 0.0279(11) 0.0020(10) 0.0048(10) 0.0029(10)
C14B 0.0289(12) 0.0334(12) 0.0273(11) -0.0015(9) 0.0051(9) -0.0054(10)
C15A 0.0554(17) 0.0346(14) 0.0347(13) 0.0151(12) 0.0137(12) -0.0008(11)
C15B 0.0507(16) 0.0337(13) 0.0319(13) -0.0136(11) 0.0122(11) -0.0006(10)
C16A 0.0537(16) 0.0247(12) 0.0368(13) 0.0109(11) 0.0099(12) 0.0027(10)
C16B 0.0450(15) 0.0276(12) 0.0333(12) -0.0084(10) 0.0054(11) -0.0029(10)
C17A 0.0469(15) 0.0341(13) 0.0335(13) -0.0079(11) -0.0006(11) 0.0078(10)
C17B 0.0470(15) 0.0342(13) 0.0355(13) 0.0066(11) -0.0023(11) -0.0078(11)

loop_
_atom_type_symbol
_atom_type_description
_atom_type_scat_dispersion_real
_atom_type_scat_dispersion_imag
_atom_type_scat_source
C C 0.0033 0.0016
;
International Tables for Crystallography
(1992, Vol. C, Tables 4.2.6.8 and 6.1.1.4)
;
H H 0.0000 0.0000
;
International Tables for Crystallography
(1992, Vol. C, Table 6.1.1.4)
;
N N 0.0061 0.0033
;
International Tables for Crystallography
(1992, Vol. C, Tables 4.2.6.8 and 6.1.1.4)
;
O O 0.0106 0.0060
;
International Tables for Crystallography
(1992, Vol. C, Tables 4.2.6.8 and 6.1.1.4)
;

loop_
_geom_angle_atom_site_label_1
_geom_angle_atom_site_label_2
_geom_angle_atom_site_label_3
_geom_angle
_geom_angle_publ_flag
C14A O3A C17A 117.87(17) .
C14B O3B C17B 118.04(17) .
C1A N1A C2A 124.77(18) .
C1B N1B C2B 124.09(19) .
O1A C1A N1A 119.19(18) .
O1A C1A C5A 124.94(19) .
N1A C1A C5A 115.9(2) .
O1B C1B N1B 119.22(18) .
O1B C1B C5B 124.91(19) .
N1B C1B C5B 115.87(19) .
N1A C2A C3A 119.9(2) .
N1B C2B C3B 120.9(2) .
C2A C3A C4A 118.9(3) .
C2B C3B C4B 118.4(3) .
C3A C4A C5A 122.0(2) .
C3B C4B C5B 122.0(2) .
C1A C5A C4A 118.51(19) .
C1A C5A C6A 115.3(2) .
C4A C5A C6A 126.10(19) .
C1B C5B C4B 118.65(19) .
C1B C5B C6B 115.41(19) .
C4B C5B C6B 125.82(19) .
C5A C6A C7A 130.6(2) .
C5B C6B C7B 130.3(2) .
C6A C7A C8A 126.42(19) .
C6A C7A C12A 116.3(2) .
C8A C7A C12A 117.25(17) .
C6B C7B C8B 126.74(19) .
C6B C7B C12B 116.4(2) .
C8B C7B C12B 116.84(18) .
C7A C8A C9A 113.13(19) .
C7B C8B C9B 113.11(19) .
C8A C9A C10A 112.54(19) .
C8B C9B C10B 112.72(19) .
C9A C10A C11A 120.40(18) .
C9A C10A C13A 119.5(2) .
C11A C10A C13A 119.94(19) .
C9B C10B C11B 120.00(18) .
C9B C10B C13B 119.72(19) .
C11B C10B C13B 120.15(18) .
C10A C11A C12A 121.74(18) .
C10A C11A C16A 119.34(19) .
C12A C11A C16A 118.8(2) .
C10B C11B C12B 121.83(18) .
C10B C11B C16B 118.97(19) .
C12B C11B C16B 119.2(2) .
O2A C12A C7A 121.79(19) .
O2A C12A C11A 120.46(19) .
C7A C12A C11A 117.75(19) .
O2B C12B C7B 121.47(19) .
O2B C12B C11B 120.49(18) .
C7B C12B C11B 118.04(19) .
C10A C13A C14A 120.0(2) .
C10B C13B C14B 119.7(2) .
O3A C14A C13A 124.7(2) .
O3A C14A C15A 115.17(19) .
C13A C14A C15A 120.1(2) .
O3B C14B C13B 124.3(2) .
O3B C14B C15B 115.61(19) .
C13B C14B C15B 120.1(2) .
C14A C15A C16A 120.0(3) .
C14B C15B C16B 120.3(2) .
C11A C16A C15A 120.6(3) .
C11B C16B C15B 120.7(3) .
C1A N1A H1A 116.4(16) no
C2A N1A H1A 118.6(16) no
C1B N1B H1B 117.6(16) no
C2B N1B H1B 118.2(16) no
N1A C2A H2A 120.047 no
C3A C2A H2A 120.062 no
N1B C2B H2B 119.577 no
C3B C2B H2B 119.570 no
C2A C3A H3A 120.562 no
C4A C3A H3A 120.571 no
C2B C3B H3B 120.798 no
C4B C3B H3B 120.786 no
C3A C4A H4A 118.985 no
C5A C4A H4A 118.981 no
C3B C4B H4B 118.977 no
C5B C4B H4B 118.991 no
C5A C6A H6A 114.725 no
C7A C6A H6A 114.724 no
C5B C6B H6B 114.869 no
C7B C6B H6B 114.869 no
C7A C8A H8A1 108.953 no
C7A C8A H8A2 108.949 no
C9A C8A H8A1 108.951 no
C9A C8A H8A2 108.949 no
H8A1 C8A H8A2 107.768 no
C7B C8B H8B1 108.959 no
C7B C8B H8B2 108.961 no
C9B C8B H8B1 108.958 no
C9B C8B H8B2 108.957 no
H8B1 C8B H8B2 107.760 no
C8A C9A H9A1 109.091 no
C8A C9A H9A2 109.092 no
C10A C9A H9A1 109.085 no
C10A C9A H9A2 109.087 no
H9A1 C9A H9A2 107.832 no
C8B C9B H9B1 109.041 no
C8B C9B H9B2 109.049 no
C10B C9B H9B1 109.055 no
C10B C9B H9B2 109.048 no
H9B1 C9B H9B2 107.811 no
C10A C13A H13A 120.007 no
C14A C13A H13A 120.000 no
C10B C13B H13B 120.131 no
C14B C13B H13B 120.134 no
C14A C15A H15A 120.013 no
C16A C15A H15A 120.010 no
C14B C15B H15B 119.841 no
C16B C15B H15B 119.843 no
C11A C16A H16A 119.693 no
C15A C16A H16A 119.690 no
C11B C16B H16B 119.642 no
C15B C16B H16B 119.641 no
O3A C17A H17A 109.475 no
O3A C17A H17B 109.477 no
O3A C17A H17C 109.471 no
H17A C17A H17B 109.471 no
H17A C17A H17C 109.464 no
H17B C17A H17C 109.469 no
O3B C17B H17D 109.470 no
O3B C17B H17E 109.468 no
O3B C17B H17F 109.473 no
H17D C17B H17E 109.466 no
H17D C17B H17F 109.473 no
H17E C17B H17F 109.478 no

loop_
_geom_bond_atom_site_label_1
_geom_bond_atom_site_label_2
_geom_bond_distance
_geom_bond_publ_flag
O1A C1A 1.258(3) .
O1B C1B 1.257(3) .
O2A C12A 1.233(3) .
O2B C12B 1.233(3) .
O3A C14A 1.360(3) .
O3A C17A 1.436(4) .
O3B C14B 1.360(3) .
O3B C17B 1.434(4) .
N1A C1A 1.375(3) .
N1A C2A 1.360(4) .
N1B C1B 1.373(3) .
N1B C2B 1.366(4) .
C1A C5A 1.451(3) .
C1B C5B 1.459(3) .
C2A C3A 1.354(4) .
C2B C3B 1.351(4) .
C3A C4A 1.404(3) .
C3B C4B 1.406(4) .
C4A C5A 1.380(4) .
C4B C5B 1.381(4) .
C5A C6A 1.463(3) .
C5B C6B 1.462(3) .
C6A C7A 1.349(3) .
C6B C7B 1.347(3) .
C7A C8A 1.514(4) .
C7A C12A 1.496(3) .
C7B C8B 1.513(4) .
C7B C12B 1.497(3) .
C8A C9A 1.527(4) .
C8B C9B 1.525(4) .
C9A C10A 1.504(3) .
C9B C10B 1.503(3) .
C10A C11A 1.397(4) .
C10A C13A 1.398(3) .
C10B C11B 1.399(4) .
C10B C13B 1.400(3) .
C11A C12A 1.482(3) .
C11A C16A 1.402(4) .
C11B C12B 1.480(3) .
C11B C16B 1.405(3) .
C13A C14A 1.385(3) .
C13B C14B 1.388(3) .
C14A C15A 1.400(4) .
C14B C15B 1.395(4) .
C15A C16A 1.374(4) .
C15B C16B 1.369(4) .
N1A H1A 0.96(3) no
N1B H1B 0.98(3) no
C2A H2A 0.950 no
C2B H2B 0.950 no
C3A H3A 0.950 no
C3B H3B 0.950 no
C4A H4A 0.950 no
C4B H4B 0.950 no
C6A H6A 0.950 no
C6B H6B 0.950 no
C8A H8A1 0.990 no
C8A H8A2 0.990 no
C8B H8B1 0.990 no
C8B H8B2 0.990 no
C9A H9A1 0.990 no
C9A H9A2 0.990 no
C9B H9B1 0.990 no
C9B H9B2 0.990 no
C13A H13A 0.950 no
C13B H13B 0.950 no
C15A H15A 0.950 no
C15B H15B 0.950 no
C16A H16A 0.950 no
C16B H16B 0.950 no
C17A H17A 0.980 no
C17A H17B 0.980 no
C17A H17C 0.980 no
C17B H17D 0.980 no
C17B H17E 0.980 no
C17B H17F 0.980 no

loop_
_geom_contact_atom_site_label_1
_geom_contact_atom_site_label_2
_geom_contact_distance
_geom_contact_site_symmetry_2
_geom_contact_publ_flag
O1A C2A 3.542(4) . no
O1A C6A 2.812(4) . no
O1B C2B 3.542(4) . no
O1B C6B 2.821(4) . no
O2A C6A 2.754(4) . no
O2A C16A 2.792(4) . no
O2B C6B 2.750(4) . no
O2B C16B 2.798(4) . no
O3B C16B 3.599(4) . no
N1A C4A 2.710(4) . no
N1B C4B 2.721(4) . no
C1A C3A 2.819(4) . no
C1B C3B 2.829(4) . no
C2A C5A 2.790(4) . no
C2B C5B 2.782(4) . no
C4A C7A 3.177(4) . no
C4A C8A 3.193(4) . no
C4B C7B 3.167(4) . no
C4B C8B 3.187(5) . no
C5A C8A 3.201(4) . no
C5B C8B 3.198(4) . no
C7A C10A 2.926(4) . no
C7B C10B 2.932(4) . no
C8A C11A 2.887(4) . no
C8B C11B 2.886(4) . no
C9A C12A 2.938(5) . no
C9B C12B 2.932(5) . no
C10A C15A 2.786(4) . no
C10B C15B 2.782(4) . no
C11A C14A 2.788(4) . no
C11B C14B 2.791(4) . no
C13A C16A 2.781(5) . no
C13A C17A 2.823(4) . no
C13B C16B 2.783(5) . no
C13B C17B 2.819(4) . no
O1A O1A 3.540(4) 2_865 no
O1A O3B 3.528(4) 2_865 no
O1A N1A 2.778(3) 2_865 no
O1A C9B 3.366(4) . no
O1A C17B 3.316(5) 2_865 no
O1B O1B 3.556(4) 2_676 no
O1B O3A 3.530(4) 2_666 no
O1B N1B 2.778(3) 2_676 no
O1B C9A 3.395(4) 1_565 no
O1B C17A 3.343(5) 2_666 no
O2A C3B 3.431(4) . no
O2A C4B 3.262(5) . no
O2A C17B 3.282(5) 2_765 no
O2B O2B 3.519(4) 2_775 no
O2B C3A 3.391(4) 1_565 no
O2B C4A 3.263(5) 1_565 no
O2B C16B 3.490(5) 2_775 no
O2B C17A 3.300(5) 2_766 no
O3A O1B 3.530(4) 2_666 no
O3A C2A 3.269(4) 1_456 no
O3B O1A 3.528(4) 2_865 no
O3B C2B 3.277(4) 1_654 no
O3B C7A 3.522(5) 2_765 no
O3B C12A 3.586(4) 2_765 no
N1A O1A 2.778(3) 2_865 no
N1A C13B 3.411(5) 2_865 no
N1A C14B 3.554(5) 2_865 no
N1B O1B 2.778(3) 2_676 no
N1B C13A 3.430(5) 2_666 no
N1B C14A 3.584(5) 2_666 no
C1A C14B 3.494(5) 2_865 no
C1B C14A 3.473(5) 2_666 no
C2A O3A 3.269(4) 1_654 no
C2B O3B 3.277(4) 1_456 no
C3A O2B 3.391(4) 1_545 no
C3B O2A 3.431(4) . no
C3B C12A 3.537(5) 2_766 no
C4A O2B 3.263(5) 1_545 no
C4A C10B 3.345(5) 2_765 no
C4A C11B 3.461(5) 2_765 no
C4B O2A 3.262(5) . no
C4B C10A 3.331(5) 2_766 no
C4B C11A 3.440(5) 2_766 no
C7A O3B 3.522(5) 2_765 no
C9A O1B 3.395(4) 1_545 no
C9B O1A 3.366(4) . no
C10A C4B 3.331(5) 2_766 no
C10B C4A 3.345(5) 2_765 no
C11A C4B 3.440(5) 2_766 no
C11B C4A 3.461(5) 2_765 no
C12A O3B 3.586(4) 2_765 no
C12A C3B 3.537(5) 2_766 no
C12A C17B 3.493(5) 2_765 no
C12B C17A 3.543(5) 2_766 no
C13A N1B 3.430(5) 2_666 no
C13B N1A 3.411(5) 2_865 no
C14A N1B 3.584(5) 2_666 no
C14A C1B 3.473(5) 2_666 no
C14B N1A 3.554(5) 2_865 no
C14B C1A 3.494(5) 2_865 no
C16B O2B 3.490(5) 2_775 no
C17A O1B 3.343(5) 2_666 no
C17A O2B 3.300(5) 2_766 no
C17A C12B 3.543(5) 2_766 no
C17B O1A 3.316(5) 2_865 no
C17B O2A 3.282(5) 2_765 no
C17B C12A 3.493(5) 2_765 no
O1A H1A 2.43(3) . no
O1A H6A 2.4489 . no
O1B H1B 2.45(3) . no
O1B H6B 2.4642 . no
O2A H6A 2.3405 . no
O2A H16A 2.4985 . no
O2B H6B 2.3395 . no
O2B H16B 2.5041 . no
O3A H13A 2.6507 . no
O3A H15A 2.4872 . no
O3B H13B 2.6483 . no
O3B H15B 2.4886 . no
N1A H3A 3.2111 . no
N1B H3B 3.2243 . no
C1A H2A 3.2667 . no
C1A H4A 3.2935 . no
C1A H6A 2.5404 . no
C1B H2B 3.2618 . no
C1B H4B 3.3034 . no
C1B H6B 2.5497 . no
C2A H4A 3.2254 . no
C2B H4B 3.2206 . no
C3A H1A 3.21(3) . no
C3B H1B 3.23(3) . no
C4A H2A 3.2394 . no
C4A H6A 3.3079 . no
C4A H8A1 2.5782 . no
C4A H8A2 3.3840 . no
C4B H2B 3.2327 . no
C4B H6B 3.3041 . no
C4B H8B1 2.5740 . no
C4B H8B2 3.3796 . no
C5A H1A 3.26(3) . no
C5A H3A 3.2879 . no
C5A H8A1 2.8540 . no
C5A H8A2 3.5979 . no
C5B H1B 3.29(3) . no
C5B H3B 3.2916 . no
C5B H8B1 2.8515 . no
C5B H8B2 3.5983 . no
C6A H4A 2.7250 . no
C6A H8A1 2.6674 . no
C6A H8A2 3.0367 . no
C6B H4B 2.7201 . no
C6B H8B1 2.6704 . no
C6B H8B2 3.0366 . no
C7A H4A 2.9547 . no
C7A H9A1 3.3699 . no
C7A H9A2 2.8359 . no
C7B H4B 2.9446 . no
C7B H9B1 3.3674 . no
C7B H9B2 2.8279 . no
C8A H4A 2.5955 . no
C8A H6A 3.3662 . no
C8B H4B 2.5908 . no
C8B H6B 3.3663 . no
C9A H13A 2.6607 . no
C9B H13B 2.6681 . no
C10A H8A1 3.3531 . no
C10A H8A2 2.8177 . no
C10A H16A 3.2727 . no
C10B H8B1 3.3536 . no
C10B H8B2 2.8138 . no
C10B H16B 3.2734 . no
C11A H8A2 3.1634 . no
C11A H9A1 3.2766 . no
C11A H9A2 2.9629 . no
C11A H13A 3.2772 . no
C11A H15A 3.2692 . no
C11B H8B2 3.1615 . no
C11B H9B1 3.2767 . no
C11B H9B2 2.9529 . no
C11B H13B 3.2834 . no
C11B H15B 3.2680 . no
C12A H6A 2.4573 . no
C12A H8A1 3.3660 . no
C12A H8A2 2.9520 . no
C12A H9A2 3.2682 . no
C12A H16A 2.6312 . no
C12B H6B 2.4593 . no
C12B H8B1 3.3639 . no
C12B H8B2 2.9405 . no
C12B H9B2 3.2609 . no
C12B H16B 2.6379 . no
C13A H9A1 2.6018 . no
C13A H9A2 2.9143 . no
C13A H15A 3.2690 . no
C13A H17A 2.6943 . no
C13A H17B 2.8283 . no
C13B H9B1 2.6015 . no
C13B H9B2 2.9233 . no
C13B H15B 3.2673 . no
C13B H17D 2.7230 . no
C13B H17E 2.7890 . no
C14A H16A 3.2596 . no
C14A H17A 2.6029 . no
C14A H17B 2.6673 . no
C14A H17C 3.2037 . no
C14B H16B 3.2545 . no
C14B H17D 2.6222 . no
C14B H17E 2.6492 . no
C14B H17F 3.2050 . no
C15A H13A 3.2711 . no
C15B H13B 3.2702 . no
C17A H13A 2.5215 . no
C17B H13B 2.5167 . no
H1A H2A 2.2992 . no
H1B H2B 2.2974 . no
H2A H3A 2.3127 . no
H2B H3B 2.3064 . no
H3A H4A 2.3474 . no
H3B H4B 2.3525 . no
H4A H8A1 1.9890 . no
H4A H8A2 2.6223 . no
H4B H8B1 1.9888 . no
H4B H8B2 2.6163 . no
H6A H8A1 3.5813 . no
H6B H8B1 3.5854 . no
H8A1 H9A1 2.4195 . no
H8A1 H9A2 2.3025 . no
H8A2 H9A1 2.3013 . no
H8A2 H9A2 2.8577 . no
H8B1 H9B1 2.4135 . no
H8B1 H9B2 2.3030 . no
H8B2 H9B1 2.3020 . no
H8B2 H9B2 2.8566 . no
H9A1 H13A 2.4265 . no
H9A2 H13A 2.9957 . no
H9B1 H13B 2.4275 . no
H9B2 H13B 3.0136 . no
H13A H17A 2.2374 . no
H13A H17B 2.3898 . no
H13A H17C 3.4914 . no
H13B H17D 2.2690 . no
H13B H17E 2.3465 . no
H13B H17F 3.4883 . no
H15A H16A 2.3198 . no
H15B H16B 2.3119 . no
O1A H1A 1.82(3) 2_865 no
O1A H2A 3.5344 2_865 no
O1A H8B2 2.9740 . no
O1A H9B1 2.6898 . no
O1A H13B 3.5000 . no
O1A H13B 3.5656 2_865 no
O1A H15A 3.3651 2_766 no
O1A H17E 2.4719 2_865 no
O1B H1B 1.80(3) 2_676 no
O1B H2B 3.5356 2_676 no
O1B H8A2 2.9375 1_565 no
O1B H9A1 2.7271 1_565 no
O1B H13A 3.5115 2_666 no
O1B H15B 3.1705 2_775 no
O1B H17B 2.4912 2_666 no
O2A H3B 2.9423 . no
O2A H3B 3.3296 2_766 no
O2A H4B 2.5865 . no
O2A H8B1 3.0557 . no
O2A H16A 3.4235 2_766 no
O2A H17D 2.6679 2_765 no
O2A H17F 3.1116 2_765 no
O2B H3A 2.8622 1_565 no
O2B H3A 3.4629 2_765 no
O2B H4A 2.5858 1_565 no
O2B H8A1 3.1964 1_565 no
O2B H16B 3.1853 2_775 no
O2B H17A 2.6864 2_766 no
O2B H17C 3.1185 2_766 no
O3A H2A 2.3436 1_456 no
O3A H8B2 3.2863 2_766 no
O3B H2B 2.3441 1_654 no
O3B H8A2 3.2070 2_765 no
N1A H1A 2.93(3) 2_865 no
N1A H9B2 3.0336 2_765 no
N1A H13B 3.4371 . no
N1A H17E 3.3986 . no
N1B H1B 2.92(3) 2_676 no
N1B H9A2 2.9853 2_766 no
N1B H13A 3.4617 1_565 no
N1B H17B 3.5354 1_565 no
C1A H1A 2.71(3) 2_865 no
C1A H9B1 2.9602 . no
C1A H9B2 3.2985 2_765 no
C1A H13B 3.5271 . no
C1A H17E 3.2226 2_865 no
C1B H1B 2.70(3) 2_676 no
C1B H9A1 2.9439 1_565 no
C1B H9A2 3.2133 2_766 no
C1B H17B 3.2559 2_666 no
C2A H9B2 2.8904 2_765 no
C2A H17C 3.5271 1_654 no
C2B H9A2 2.8657 2_766 no
C2B H17F 3.5513 1_456 no
C3A H9B2 2.9447 2_765 no
C3A H16B 3.2609 1_545 no
C3A H17C 3.5886 1_654 no
C3B H9A2 2.9221 2_766 no
C3B H16A 3.1966 . no
C4A H9B2 3.1532 2_765 no
C4B H9A2 3.1002 2_766 no
C5A H9B1 3.2785 . no
C5A H9B2 3.3625 2_765 no
C5B H9A1 3.2986 1_565 no
C5B H9A2 3.2826 2_766 no
C6A H9B1 3.2624 . no
C6A H17D 3.1614 2_765 no
C6B H9A1 3.3610 1_565 no
C6B H17A 3.2234 2_766 no
C7A H3B 3.4330 2_766 no
C7A H17D 3.2187 2_765 no
C7B H3A 3.5482 2_765 no
C7B H17A 3.2767 2_766 no
C8A H6B 3.2921 1_545 no
C8A H17A 3.3019 2_756 no
C8B H6A 3.2615 . no
C8B H17D 3.2661 2_765 no
C9A H6B 3.5559 1_545 no
C9A H9A1 3.3310 2_756 no
C9A H13A 2.9967 2_756 no
C9A H17A 3.4878 2_756 no
C9B H6A 3.4562 . no
C9B H9B1 3.5565 2_765 no
C9B H13B 3.0242 2_765 no
C9B H17D 3.3347 2_765 no
C10A H1B 3.36(3) 2_666 no
C10A H4B 3.3067 2_766 no
C10B H1A 3.36(3) 2_865 no
C10B H4A 3.3216 2_765 no
C11A H3B 3.4817 2_766 no
C11A H4B 3.1490 2_766 no
C11B H2A 3.5524 2_865 no
C11B H3A 3.5010 2_765 no
C11B H4A 3.1694 2_765 no
C12A H3B 3.1055 2_766 no
C12A H17D 3.0137 2_765 no
C12A H17F 3.4151 2_765 no
C12B H3A 3.2054 2_765 no
C12B H17A 3.0581 2_766 no
C12B H17C 3.4482 2_766 no
C13A H1B 3.28(4) 2_666 no
C13A H4B 3.5271 2_766 no
C13A H9A1 3.2812 2_756 no
C13A H9A2 3.4733 2_756 no
C13B H1A 3.25(3) 2_865 no
C13B H4A 3.5120 2_765 no
C13B H9B1 3.2984 2_765 no
C13B H9B2 3.5161 2_765 no
C14A H2A 3.3823 1_456 no
C14A H4B 3.5794 2_766 no
C14A H8B2 3.2033 2_766 no
C14B H2B 3.3802 1_654 no
C14B H4A 3.5312 2_765 no
C14B H8A2 3.1403 2_765 no
C15A H2A 3.5133 1_456 no
C15A H4B 3.4446 2_766 no
C15A H8B2 3.0027 2_766 no
C15A H17E 3.3979 1_456 no
C15A H17F 3.2020 1_456 no
C15B H2B 3.5065 1_654 no
C15B H4A 3.3787 2_765 no
C15B H8A2 2.9149 2_765 no
C15B H17B 3.2749 1_664 no
C15B H17C 3.2706 1_664 no
C16A H3B 3.2475 . no
C16A H4B 3.2293 2_766 no
C16A H17F 3.3113 1_456 no
C16B H3A 3.2754 1_565 no
C16B H4A 3.1988 2_765 no
C16B H17C 3.2954 1_664 no
C17A H2A 3.1643 1_456 no
C17A H8A1 3.2466 2_756 no
C17A H15B 2.9788 1_446 no
C17A H16B 3.5415 1_446 no
C17B H2B 3.1756 1_654 no
C17B H8B1 3.2548 2_765 no
C17B H15A 2.9481 1_654 no
H1A O1A 1.82(3) 2_865 no
H1A N1A 2.93(3) 2_865 no
H1A C1A 2.71(3) 2_865 no
H1A C10B 3.36(3) 2_865 no
H1A C13B 3.25(3) 2_865 no
H1A H1A 2.42(4) 2_865 no
H1A H8B2 3.5253 2_865 no
H1A H9B1 3.5001 2_865 no
H1A H9B2 3.4543 2_765 no
H1A H13B 3.2363 . no
H1A H13B 3.3392 2_865 no
H1A H17E 2.8349 . no
H1B O1B 1.80(3) 2_676 no
H1B N1B 2.92(3) 2_676 no
H1B C1B 2.70(3) 2_676 no
H1B C10A 3.36(3) 2_666 no
H1B C13A 3.28(4) 2_666 no
H1B H1B 2.42(4) 2_676 no
H1B H8A2 3.4722 2_666 no
H1B H9A1 3.4644 2_666 no
H1B H9A2 3.4365 2_766 no
H1B H13A 3.2562 1_565 no
H1B H13A 3.3828 2_666 no
H1B H15B 3.5086 1_456 no
H1B H17B 2.9558 1_565 no
H2A O1A 3.5344 2_865 no
H2A O3A 2.3436 1_654 no
H2A C11B 3.5524 2_865 no
H2A C14A 3.3823 1_654 no
H2A C15A 3.5133 1_654 no
H2A C17A 3.1643 1_654 no
H2A H8B2 3.4372 2_865 no
H2A H9B2 3.3194 2_765 no
H2A H15A 2.9548 1_654 no
H2A H17C 2.9064 1_654 no
H2A H17E 3.5542 . no
H2B O1B 3.5356 2_676 no
H2B O3B 2.3441 1_456 no
H2B C14B 3.3802 1_456 no
H2B C15B 3.5065 1_456 no
H2B C17B 3.1756 1_456 no
H2B H8A2 3.4956 2_666 no
H2B H9A2 3.3172 2_766 no
H2B H15B 2.9363 1_456 no
H2B H17F 2.9233 1_456 no
H3A O2B 2.8622 1_545 no
H3A O2B 3.4629 2_765 no
H3A C7B 3.5482 2_765 no
H3A C11B 3.5010 2_765 no
H3A C12B 3.2054 2_765 no
H3A C16B 3.2754 1_545 no
H3A H9B2 3.3943 2_765 no
H3A H16B 2.3352 1_545 no
H3A H17C 3.0415 1_654 no
H3B O2A 2.9423 . no
H3B O2A 3.3296 2_766 no
H3B C7A 3.4330 2_766 no
H3B C11A 3.4817 2_766 no
H3B C12A 3.1055 2_766 no
H3B C16A 3.2475 . no
H3B H9A2 3.3936 2_766 no
H3B H16A 2.3163 . no
H3B H17F 3.1267 1_456 no
H4A O2B 2.5858 1_545 no
H4A C10B 3.3216 2_765 no
H4A C11B 3.1694 2_765 no
H4A C13B 3.5120 2_765 no
H4A C14B 3.5312 2_765 no
H4A C15B 3.3787 2_765 no
H4A C16B 3.1988 2_765 no
H4A H17A 3.3142 2_756 no
H4B O2A 2.5865 . no
H4B C10A 3.3067 2_766 no
H4B C11A 3.1490 2_766 no
H4B C13A 3.5271 2_766 no
H4B C14A 3.5794 2_766 no
H4B C15A 3.4446 2_766 no
H4B C16A 3.2293 2_766 no
H4B H17D 3.4945 2_765 no
H6A C8B 3.2615 . no
H6A C9B 3.4562 . no
H6A H8B1 3.0246 . no
H6A H8B2 2.8674 . no
H6A H9B1 2.7650 . no
H6A H17D 2.9212 2_765 no
H6B C8A 3.2921 1_565 no
H6B C9A 3.5559 1_565 no
H6B H8A1 3.0467 1_565 no
H6B H8A2 2.8645 1_565 no
H6B H9A1 2.8936 1_565 no
H6B H15B 3.5873 2_775 no
H6B H16B 3.5601 2_775 no
H6B H17A 2.9790 2_766 no
H8A1 O2B 3.1964 1_545 no
H8A1 C17A 3.2466 2_756 no
H8A1 H6B 3.0467 1_545 no
H8A1 H13A 3.4374 2_756 no
H8A1 H17A 2.4631 2_756 no
H8A1 H17B 3.3408 2_756 no
H8A1 H17C 3.5252 2_756 no
H8A2 O1B 2.9375 1_545 no
H8A2 O3B 3.2070 2_765 no
H8A2 C14B 3.1403 2_765 no
H8A2 C15B 2.9149 2_765 no
H8A2 H1B 3.4722 2_666 no
H8A2 H2B 3.4956 2_666 no
H8A2 H6B 2.8645 1_545 no
H8A2 H15B 2.7849 2_765 no
H8B1 O2A 3.0557 . no
H8B1 C17B 3.2548 2_765 no
H8B1 H6A 3.0246 . no
H8B1 H17D 2.4760 2_765 no
H8B1 H17E 3.3942 2_765 no
H8B1 H17F 3.4716 2_765 no
H8B2 O1A 2.9740 . no
H8B2 O3A 3.2863 2_766 no
H8B2 C14A 3.2033 2_766 no
H8B2 C15A 3.0027 2_766 no
H8B2 H1A 3.5253 2_865 no
H8B2 H2A 3.4372 2_865 no
H8B2 H6A 2.8674 . no
H8B2 H15A 2.9180 2_766 no
H9A1 O1B 2.7271 1_545 no
H9A1 C1B 2.9439 1_545 no
H9A1 C5B 3.2986 1_545 no
H9A1 C6B 3.3610 1_545 no
H9A1 C9A 3.3310 2_756 no
H9A1 C13A 3.2812 2_756 no
H9A1 H1B 3.4644 2_666 no
H9A1 H6B 2.8936 1_545 no
H9A1 H9A1 2.9166 2_756 no
H9A1 H9A2 2.9945 2_756 no
H9A1 H13A 2.5694 2_756 no
H9A1 H17A 3.2732 2_756 no
H9A2 N1B 2.9853 2_766 no
H9A2 C1B 3.2133 2_766 no
H9A2 C2B 2.8657 2_766 no
H9A2 C3B 2.9221 2_766 no
H9A2 C4B 3.1002 2_766 no
H9A2 C5B 3.2826 2_766 no
H9A2 C13A 3.4733 2_756 no
H9A2 H1B 3.4365 2_766 no
H9A2 H2B 3.3172 2_766 no
H9A2 H3B 3.3936 2_766 no
H9A2 H9A1 2.9945 2_756 no
H9A2 H13A 2.5567 2_756 no
H9A2 H17A 3.2760 2_756 no
H9A2 H17B 3.4983 2_756 no
H9B1 O1A 2.6898 . no
H9B1 C1A 2.9602 . no
H9B1 C5A 3.2785 . no
H9B1 C6A 3.2624 . no
H9B1 C9B 3.5565 2_765 no
H9B1 C13B 3.2984 2_765 no
H9B1 H1A 3.5001 2_865 no
H9B1 H6A 2.7650 . no
H9B1 H9B1 3.1392 2_765 no
H9B1 H9B2 3.2489 2_765 no
H9B1 H13B 2.5684 2_765 no
H9B1 H17D 3.0913 2_765 no
H9B2 N1A 3.0336 2_765 no
H9B2 C1A 3.2985 2_765 no
H9B2 C2A 2.8904 2_765 no
H9B2 C3A 2.9447 2_765 no
H9B2 C4A 3.1532 2_765 no
H9B2 C5A 3.3625 2_765 no
H9B2 C13B 3.5161 2_765 no
H9B2 H1A 3.4543 2_765 no
H9B2 H2A 3.3194 2_765 no
H9B2 H3A 3.3943 2_765 no
H9B2 H9B1 3.2489 2_765 no
H9B2 H13B 2.5824 2_765 no
H9B2 H17D 3.0969 2_765 no
H9B2 H17E 3.3127 2_765 no
H13A O1B 3.5115 2_666 no
H13A N1B 3.4617 1_545 no
H13A C9A 2.9967 2_756 no
H13A H1B 3.2562 1_545 no
H13A H1B 3.3828 2_666 no
H13A H8A1 3.4374 2_756 no
H13A H9A1 2.5694 2_756 no
H13A H9A2 2.5567 2_756 no
H13B O1A 3.5000 . no
H13B O1A 3.5656 2_865 no
H13B N1A 3.4371 . no
H13B C1A 3.5271 . no
H13B C9B 3.0242 2_765 no
H13B H1A 3.2363 . no
H13B H1A 3.3392 2_865 no
H13B H9B1 2.5684 2_765 no
H13B H9B2 2.5824 2_765 no
H15A O1A 3.3651 2_766 no
H15A C17B 2.9481 1_456 no
H15A H2A 2.9548 1_456 no
H15A H8B2 2.9180 2_766 no
H15A H17D 3.4425 1_456 no
H15A H17E 2.4894 1_456 no
H15A H17F 2.5707 1_456 no
H15B O1B 3.1705 2_775 no
H15B C17A 2.9788 1_664 no
H15B H1B 3.5086 1_654 no
H15B H2B 2.9363 1_654 no
H15B H6B 3.5873 2_775 no
H15B H8A2 2.7849 2_765 no
H15B H17A 3.5094 1_664 no
H15B H17B 2.3967 1_664 no
H15B H17C 2.7158 1_664 no
H16A O2A 3.4235 2_766 no
H16A C3B 3.1966 . no
H16A H3B 2.3163 . no
H16A H17F 2.7900 1_456 no
H16B O2B 3.1853 2_775 no
H16B C3A 3.2609 1_565 no
H16B C17A 3.5415 1_664 no
H16B H3A 2.3352 1_565 no
H16B H6B 3.5601 2_775 no
H16B H17B 3.4993 1_664 no
H16B H17C 2.7607 1_664 no
H17A O2B 2.6864 2_766 no
H17A C6B 3.2234 2_766 no
H17A C7B 3.2767 2_766 no
H17A C8A 3.3019 2_756 no
H17A C9A 3.4878 2_756 no
H17A C12B 3.0581 2_766 no
H17A H4A 3.3142 2_756 no
H17A H6B 2.9790 2_766 no
H17A H8A1 2.4631 2_756 no
H17A H9A1 3.2732 2_756 no
H17A H9A2 3.2760 2_756 no
H17A H15B 3.5094 1_446 no
H17B O1B 2.4912 2_666 no
H17B N1B 3.5354 1_545 no
H17B C1B 3.2559 2_666 no
H17B C15B 3.2749 1_446 no
H17B H1B 2.9558 1_545 no
H17B H8A1 3.3408 2_756 no
H17B H9A2 3.4983 2_756 no
H17B H15B 2.3967 1_446 no
H17B H16B 3.4993 1_446 no
H17C O2B 3.1185 2_766 no
H17C C2A 3.5271 1_456 no
H17C C3A 3.5886 1_456 no
H17C C12B 3.4482 2_766 no
H17C C15B 3.2706 1_446 no
H17C C16B 3.2954 1_446 no
H17C H2A 2.9064 1_456 no
H17C H3A 3.0415 1_456 no
H17C H8A1 3.5252 2_756 no
H17C H15B 2.7158 1_446 no
H17C H16B 2.7607 1_446 no
H17D O2A 2.6679 2_765 no
H17D C6A 3.1614 2_765 no
H17D C7A 3.2187 2_765 no
H17D C8B 3.2661 2_765 no
H17D C9B 3.3347 2_765 no
H17D C12A 3.0137 2_765 no
H17D H4B 3.4945 2_765 no
H17D H6A 2.9212 2_765 no
H17D H8B1 2.4760 2_765 no
H17D H9B1 3.0913 2_765 no
H17D H9B2 3.0969 2_765 no
H17D H15A 3.4425 1_654 no
H17E O1A 2.4719 2_865 no
H17E N1A 3.3986 . no
H17E C1A 3.2226 2_865 no
H17E C15A 3.3979 1_654 no
H17E H1A 2.8349 . no
H17E H2A 3.5542 . no
H17E H8B1 3.3942 2_765 no
H17E H9B2 3.3127 2_765 no
H17E H15A 2.4894 1_654 no
H17F O2A 3.1116 2_765 no
H17F C2B 3.5513 1_654 no
H17F C12A 3.4151 2_765 no
H17F C15A 3.2020 1_654 no
H17F C16A 3.3113 1_654 no
H17F H2B 2.9233 1_654 no
H17F H3B 3.1267 1_654 no
H17F H8B1 3.4716 2_765 no
H17F H15A 2.5707 1_654 no
H17F H16A 2.7900 1_654 no

loop_
_geom_hbond_atom_site_label_D
_geom_hbond_atom_site_label_H
_geom_hbond_atom_site_label_A
_geom_hbond_site_symmetry_A
_geom_hbond_distance_DH
_geom_hbond_distance_HA
_geom_hbond_distance_DA
_geom_hbond_angle_DHA
_geom_hbond_publ_flag
N1A H1A O1A 2_865 0.96(3) 1.82(3) 2.778(3) 178(3) yes
N1B H1B O1B 2_676 0.98(3) 1.80(3) 2.778(3) 176(3) yes

loop_
_geom_torsion_atom_site_label_1
_geom_torsion_atom_site_label_2
_geom_torsion_atom_site_label_3
_geom_torsion_atom_site_label_4
_geom_torsion
_geom_torsion_publ_flag
C17A O3A C14A C13A -0.9(4) no
C17A O3A C14A C15A 179.70(19) no
C17B O3B C14B C13B -1.2(4) no
C17B O3B C14B C15B 179.56(19) no
C1A N1A C2A C3A 1.6(4) no
C2A N1A C1A O1A -178.9(2) no
C2A N1A C1A C5A -0.2(4) no
C1B N1B C2B C3B 1.2(4) no
C2B N1B C1B O1B -178.9(2) no
C2B N1B C1B C5B 0.6(4) no
O1A C1A C5A C4A 176.6(2) no
O1A C1A C5A C6A -0.5(4) no
N1A C1A C5A C4A -2.1(3) no
N1A C1A C5A C6A -179.12(17) no
O1B C1B C5B C4B 176.5(2) no
O1B C1B C5B C6B 0.4(4) no
N1B C1B C5B C4B -2.9(3) no
N1B C1B C5B C6B -179.10(18) no
N1A C2A C3A C4A -0.5(4) no
N1B C2B C3B C4B -0.7(4) no
C2A C3A C4A C5A -1.9(4) no
C2B C3B C4B C5B -1.8(4) no
C3A C4A C5A C1A 3.2(4) no
C3A C4A C5A C6A 179.8(2) no
C3B C4B C5B C1B 3.6(4) no
C3B C4B C5B C6B 179.3(2) no
C1A C5A C6A C7A -163.1(2) no
C4A C5A C6A C7A 20.2(4) no
C1B C5B C6B C7B -162.5(2) no
C4B C5B C6B C7B 21.6(4) no
C5A C6A C7A C8A 1.5(4) no
C5A C6A C7A C12A -177.9(2) no
C5B C6B C7B C8B 0.6(4) no
C5B C6B C7B C12B -178.0(2) no
C6A C7A C8A C9A 142.6(3) no
C6A C7A C12A O2A 8.7(4) no
C6A C7A C12A C11A -171.92(19) no
C8A C7A C12A O2A -170.8(2) no
C8A C7A C12A C11A 8.6(3) no
C12A C7A C8A C9A -37.9(3) no
C6B C7B C8B C9B 142.7(3) no
C6B C7B C12B O2B 9.5(4) no
C6B C7B C12B C11B -171.26(19) no
C8B C7B C12B O2B -169.3(2) no
C8B C7B C12B C11B 10.0(3) no
C12B C7B C8B C9B -38.7(3) no
C7A C8A C9A C10A 48.0(3) no
C7B C8B C9B C10B 48.6(3) no
C8A C9A C10A C11A -30.5(3) no
C8A C9A C10A C13A 153.73(18) no
C8B C9B C10B C11B -31.3(3) no
C8B C9B C10B C13B 152.79(18) no
C9A C10A C11A C12A 0.7(4) no
C9A C10A C11A C16A -176.02(19) no
C9A C10A C13A C14A 175.01(18) no
C11A C10A C13A C14A -0.8(4) no
C13A C10A C11A C12A 176.46(19) no
C13A C10A C11A C16A -0.3(4) no
C9B C10B C11B C12B 2.2(4) no
C9B C10B C11B C16B -175.18(18) no
C9B C10B C13B C14B 174.82(18) no
C11B C10B C13B C14B -1.0(4) no
C13B C10B C11B C12B 178.08(19) no
C13B C10B C11B C16B 0.7(4) no
C10A C11A C12A O2A -169.6(2) no
C10A C11A C12A C7A 11.0(4) no
C10A C11A C16A C15A 0.7(4) no
C12A C11A C16A C15A -176.1(2) no
C16A C11A C12A O2A 7.2(4) no
C16A C11A C12A C7A -172.2(2) no
C10B C11B C12B O2B -171.6(2) no
C10B C11B C12B C7B 9.2(3) no
C10B C11B C16B C15B 0.0(4) no
C12B C11B C16B C15B -177.4(2) no
C16B C11B C12B O2B 5.8(4) no
C16B C11B C12B C7B -173.4(2) no
C10A C13A C14A O3A -178.1(2) no
C10A C13A C14A C15A 1.3(4) no
C10B C13B C14B O3B -178.5(2) no
C10B C13B C14B C15B 0.7(4) no
O3A C14A C15A C16A 178.6(2) no
C13A C14A C15A C16A -0.9(4) no
O3B C14B C15B C16B 179.3(2) no
C13B C14B C15B C16B 0.0(4) no
C14A C15A C16A C11A -0.2(4) no
C14B C15B C16B C11B -0.4(4) no

_cod_database_fobs_code 2241719
